data_4313414
loop_
_publ_author_name
'Suriyakan Vongtragool'
'Boris Gorshunov'
'Martin Dressel'
'J. Krzystek'
'David M. Eichhorn'
'Joshua Telser'

_publ_section_title
;
 Direct Observation of Fine Structure Transitions in a Paramagnetic
 Nickel(II) Complex Using Far-Infrared Magnetic Spectroscopy: A New Method
 for Studying High-Spin Transition Metal Complexes
;
_journal_name_full 'Inorganic Chemistry'
_journal_page_first 1788
_journal_page_last 1790
_journal_paper_doi 10.1021/ic030013o
_journal_volume 42
_journal_year 2003
_chemical_formula_moiety 'C36 H30 Cl2 P2 Zn '
_chemical_formula_sum 'C36 H30 Cl2 P2 Zn'
_chemical_formula_weight 660.87
_space_group_IT_number 14
_symmetry_cell_setting monoclinic
_symmetry_Int_Tables_number 14
_symmetry_space_group_name_Hall '-P 2ybc'
_symmetry_space_group_name_H-M 'P 1 21/c 1'
_audit_creation_date 19103-01-22
_audit_creation_method 'by teXsan v1.8'
_cell_angle_alpha 89.99(3)
_cell_angle_beta 104.55(4)
_cell_angle_gamma 90.08(4)
_cell_formula_units_Z 4
_cell_length_a 11.816(7)
_cell_length_b 17.205(7)
_cell_length_c 16.940(7)
_cell_measurement_reflns_used 24
_cell_measurement_temperature 571.2
_cell_measurement_theta_max 12.0
_cell_measurement_theta_min 10.0
_cell_volume 3333(3)
_computing_cell_refinement 'MSC/AFC Diffractometer Control'
_computing_data_collection 'MSC/AFC Diffractometer Control'
_computing_data_reduction 'teXsan (MSC, 1992-1997)'
_computing_publication_material 'teXsan (MSC, 1992-1997)'
_computing_structure_refinement 'teXsan (MSC, 1992-1997)'
_diffrn_ambient_temperature 571.2
_diffrn_measurement_device_type CAD-4
_diffrn_measurement_method \w
_diffrn_orient_matrix_UB_11 -0.08694
_diffrn_orient_matrix_UB_12 -0.00548
_diffrn_orient_matrix_UB_13 -0.01716
_diffrn_orient_matrix_UB_21 0.00765
_diffrn_orient_matrix_UB_22 -0.05735
_diffrn_orient_matrix_UB_23 0.00924
_diffrn_orient_matrix_UB_31 -0.00413
_diffrn_orient_matrix_UB_32 0.00757
_diffrn_orient_matrix_UB_33 0.05771
_diffrn_radiation_detector 'scintillation counter'
_diffrn_radiation_monochromator graphite
_diffrn_radiation_source 'X-ray tube'
_diffrn_radiation_type 'Mo K\a'
_diffrn_radiation_wavelength 0.7107
_diffrn_reflns_av_R_equivalents 0.04187
_diffrn_reflns_av_sigmaI/netI 0.090
_diffrn_reflns_limit_h_max -100
_diffrn_reflns_limit_h_min 100
_diffrn_reflns_limit_k_max -100
_diffrn_reflns_limit_k_min 100
_diffrn_reflns_limit_l_max -100
_diffrn_reflns_limit_l_min 100
_diffrn_reflns_number 6387
_diffrn_reflns_reduction_process 'Lp corrections applied'
_diffrn_reflns_theta_max 25.00
_diffrn_reflns_theta_min 0.00
_diffrn_standards_decay_% 0.00
_diffrn_standards_interval_count 60
_diffrn_standards_number 3
_exptl_absorpt_coefficient_mu 1.016
_exptl_absorpt_correction_T_max 1.000
_exptl_absorpt_correction_T_min 0.788
_exptl_absorpt_correction_type psi-scan
_exptl_absorpt_process_details
;
(North,Phillips & Matthews, 1968)
;
_exptl_crystal_colour colorless
_exptl_crystal_density_diffrn 1.317
_exptl_crystal_density_meas ?
_exptl_crystal_description block
_exptl_crystal_F_000 1360.00
_exptl_crystal_size_max 0.60
_exptl_crystal_size_mid 0.50
_exptl_crystal_size_min 0.40
_refine_diff_density_max 1.55
_refine_diff_density_min -0.68
_refine_ls_extinction_method none
_refine_ls_goodness_of_fit_all 2.168
_refine_ls_goodness_of_fit_ref 2.805
_refine_ls_hydrogen_treatment noref
_refine_ls_matrix_type full
_refine_ls_number_constraints 0
_refine_ls_number_parameters 370
_refine_ls_number_reflns 3242
_refine_ls_number_restraints 0
_refine_ls_R_factor_all 0.1757
_refine_ls_R_factor_gt 0.0852
_refine_ls_shift/su_max 0.0030
_refine_ls_shift/su_mean 0.0000
_refine_ls_structure_factor_coef F
_refine_ls_weighting_details 'w = 1/[\s^2^(Fo) + 0.00024|Fo|^2^]'
_refine_ls_weighting_scheme sigma
_refine_ls_wR_factor_all 0.1079
_refine_ls_wR_factor_ref 0.1010
_reflns_number_gt 3242
_reflns_number_total 6106
_reflns_threshold_expression I>2.00\s(I)
_cod_data_source_file ic030013o.cif
_cod_data_source_block JOSH'S_ZN(PPH3)2CL2
_cod_depositor_comments
;
The following automatic conversions were performed:

'_exptl_crystal_density_meas' value 'not measured' was changed to '?'
- the value is perceived as not measured.

Automatic conversion script
Id: cif_fix_values 3008 2015-01-20 13:52:24Z robertas 
;
_cod_original_sg_symbol_H-M 'P 21/c '
_cod_original_formula_sum 'C36 H30 Cl2 P2 Zn '
_cod_database_code 4313414

loop_
_symmetry_equiv_pos_as_xyz
'   +x,   +y,   +z'
'   -x,1/2+y,1/2-z'
'   -x,   -y,   -z'
'   +x,1/2-y,1/2+z'

loop_
_atom_site_label
_atom_site_fract_x
_atom_site_fract_y
_atom_site_fract_z
_atom_site_U_iso_or_equiv
_atom_site_occupancy
_atom_site_refinement_flags
_atom_site_adp_type
_atom_site_calc_flag
_atom_site_calc_attached_atom
Zn(1) 1.18219(9) 0.33340(6) 0.35926(6) 0.0646(4) 1.000 . Uani d ?
Cl(1) 1.1899(2) 0.3975(1) 0.4740(1) 0.0750(8) 1.000 . Uani d ?
Cl(2) 1.1910(2) 0.4068(2) 0.2536(2) 0.088(1) 1.000 . Uani d ?
P(1) 1.3699(2) 0.2472(2) 0.3960(2) 0.0799(9) 1.000 . Uani d ?
P(2) 0.9939(2) 0.2597(1) 0.3240(2) 0.0625(8) 1.000 . Uani d ?
C(1) 1.416(1) 0.1978(6) 0.3167(6) 0.088(4) 1.000 . Uani d ?
C(2) 1.335(1) 0.1732(7) 0.2478(8) 0.105(5) 1.000 . Uani d ?
C(3) 1.371(2) 0.1344(9) 0.1881(9) 0.135(6) 1.000 . Uani d ?
C(4) 1.485(2) 0.119(1) 0.193(1) 0.143(7) 1.000 . Uani d ?
C(5) 1.566(2) 0.143(1) 0.259(1) 0.23(1) 1.000 . Uani d ?
C(6) 1.529(1) 0.181(1) 0.3201(8) 0.171(7) 1.000 . Uani d ?
C(7) 1.4895(8) 0.3102(5) 0.4437(6) 0.061(3) 1.000 . Uani d ?
C(8) 1.490(1) 0.3825(8) 0.4149(9) 0.135(6) 1.000 . Uani d ?
C(9) 1.580(1) 0.4312(8) 0.446(1) 0.188(8) 1.000 . Uani d ?
C(10) 1.672(1) 0.4087(8) 0.5110(8) 0.103(5) 1.000 . Uani d ?
C(11) 1.6729(9) 0.3379(7) 0.5389(7) 0.084(4) 1.000 . Uani d ?
C(12) 1.5803(9) 0.2872(6) 0.5050(6) 0.075(3) 1.000 . Uani d ?
C(13) 1.3681(8) 0.1724(6) 0.4710(6) 0.070(3) 1.000 . Uani d ?
C(14) 1.378(1) 0.0966(8) 0.4588(8) 0.107(5) 1.000 . Uani d ?
C(15) 1.366(1) 0.0421(8) 0.519(1) 0.141(7) 1.000 . Uani d ?
C(16) 1.347(1) 0.068(1) 0.591(1) 0.122(6) 1.000 . Uani d ?
C(17) 1.341(1) 0.144(1) 0.6037(8) 0.110(5) 1.000 . Uani d ?
C(18) 1.3473(9) 0.1967(6) 0.5444(7) 0.087(4) 1.000 . Uani d ?
C(19) 0.9614(8) 0.2021(5) 0.4046(5) 0.063(3) 1.000 . Uani d ?
C(20) 1.0452(9) 0.1535(7) 0.4492(8) 0.093(4) 1.000 . Uani d ?
C(21) 1.026(1) 0.1096(7) 0.5118(9) 0.107(5) 1.000 . Uani d ?
C(22) 0.926(1) 0.1115(7) 0.5324(7) 0.097(5) 1.000 . Uani d ?
C(23) 0.840(1) 0.1581(9) 0.4891(8) 0.112(5) 1.000 . Uani d ?
C(24) 0.8587(9) 0.2056(7) 0.4283(7) 0.092(4) 1.000 . Uani d ?
C(25) 0.8700(8) 0.3247(5) 0.2902(6) 0.065(3) 1.000 . Uani d ?
C(26) 0.874(1) 0.3934(7) 0.3299(9) 0.130(5) 1.000 . Uani d ?
C(27) 0.773(2) 0.4437(8) 0.305(1) 0.198(9) 1.000 . Uani d ?
C(28) 0.680(1) 0.424(1) 0.243(1) 0.148(8) 1.000 . Uani d ?
C(29) 0.678(1) 0.357(1) 0.2074(9) 0.146(6) 1.000 . Uani d ?
C(30) 0.772(1) 0.3071(8) 0.2322(8) 0.123(5) 1.000 . Uani d ?
C(31) 0.9875(7) 0.1939(5) 0.2390(6) 0.057(3) 1.000 . Uani d ?
C(32) 0.9490(9) 0.1186(6) 0.2371(6) 0.078(4) 1.000 . Uani d ?
C(33) 0.948(1) 0.0712(6) 0.1717(7) 0.086(4) 1.000 . Uani d ?
C(34) 0.9871(9) 0.0993(7) 0.1081(7) 0.081(4) 1.000 . Uani d ?
C(35) 1.0240(8) 0.1757(7) 0.1088(6) 0.076(4) 1.000 . Uani d ?
C(36) 1.0234(8) 0.2217(5) 0.1733(6) 0.065(3) 1.000 . Uani d ?
H(1) 1.2545 0.1836 0.2415 0.126 1.000 . Uiso c ?
H(2) 1.3146 0.1174 0.1408 0.161 1.000 . Uiso c ?
H(3) 1.5075 0.0917 0.1510 0.172 1.000 . Uiso c ?
H(4) 1.6465 0.1333 0.2641 0.281 1.000 . Uiso c ?
H(5) 1.5871 0.1961 0.3673 0.207 1.000 . Uiso c ?
H(6) 1.4263 0.4001 0.3723 0.164 1.000 . Uiso c ?
H(7) 1.5809 0.4817 0.4235 0.226 1.000 . Uiso c ?
H(8) 1.7330 0.4441 0.5344 0.124 1.000 . Uiso c ?
H(9) 1.7362 0.3206 0.5817 0.101 1.000 . Uiso c ?
H(10) 1.5815 0.2358 0.5256 0.090 1.000 . Uiso c ?
H(11) 1.3943 0.0788 0.4097 0.129 1.000 . Uiso c ?
H(12) 1.3705 -0.0120 0.5099 0.170 1.000 . Uiso c ?
H(13) 1.3385 0.0319 0.6320 0.147 1.000 . Uiso c ?
H(14) 1.3324 0.1622 0.6550 0.133 1.000 . Uiso c ?
H(15) 1.3371 0.2505 0.5535 0.105 1.000 . Uiso c ?
H(16) 1.1188 0.1502 0.4363 0.111 1.000 . Uiso c ?
H(17) 1.0862 0.0768 0.5413 0.127 1.000 . Uiso c ?
H(18) 0.9137 0.0810 0.5763 0.116 1.000 . Uiso c ?
H(19) 0.7657 0.1581 0.5012 0.134 1.000 . Uiso c ?
H(20) 0.7997 0.2413 0.4022 0.110 1.000 . Uiso c ?
H(21) 0.9402 0.4079 0.3721 0.155 1.000 . Uiso c ?
H(22) 0.7724 0.4918 0.3321 0.239 1.000 . Uiso c ?
H(23) 0.6169 0.4592 0.2266 0.177 1.000 . Uiso c ?
H(24) 0.6117 0.3422 0.1646 0.176 1.000 . Uiso c ?
H(25) 0.7679 0.2575 0.2070 0.149 1.000 . Uiso c ?
H(26) 0.9227 0.0988 0.2818 0.094 1.000 . Uiso c ?
H(27) 0.9191 0.0193 0.1706 0.102 1.000 . Uiso c ?
H(28) 0.9896 0.0664 0.0636 0.098 1.000 . Uiso c ?
H(29) 1.0494 0.1960 0.0639 0.091 1.000 . Uiso c ?
H(30) 1.0485 0.2741 0.1732 0.078 1.000 . Uiso c ?

loop_
_atom_site_aniso_label
_atom_site_aniso_U_11
_atom_site_aniso_U_22
_atom_site_aniso_U_33
_atom_site_aniso_U_12
_atom_site_aniso_U_13
_atom_site_aniso_U_23
Zn(1) 0.0611(7) 0.0727(7) 0.0645(7) -0.0042(6) 0.0243(5) -0.0066(6)
Cl(1) 0.087(2) 0.080(2) 0.056(1) -0.010(1) 0.016(1) -0.005(1)
Cl(2) 0.103(2) 0.106(2) 0.065(2) -0.002(2) 0.038(2) 0.006(1)
P(1) 0.065(2) 0.108(2) 0.062(2) -0.028(2) 0.007(1) 0.013(2)
P(2) 0.052(2) 0.069(2) 0.067(2) -0.003(1) 0.016(1) -0.013(1)
C(1) 0.068(7) 0.115(8) 0.079(8) -0.049(7) 0.016(6) 0.001(6)
C(2) 0.097(9) 0.11(1) 0.077(8) -0.022(8) -0.033(7) -0.006(7)
C(3) 0.20(2) 0.12(1) 0.063(9) -0.06(1) -0.02(1) -0.003(8)
C(4) 0.20(2) 0.16(1) 0.10(1) -0.08(2) 0.09(1) -0.04(1)
C(5) 0.18(2) 0.39(3) 0.16(2) -0.19(2) 0.11(1) -0.16(2)
C(6) 0.12(1) 0.32(2) 0.09(1) -0.10(1) 0.064(9) -0.12(1)
C(7) 0.044(6) 0.073(7) 0.066(6) -0.002(5) 0.011(5) 0.015(5)
C(8) 0.077(9) 0.12(1) 0.18(1) -0.029(8) -0.021(9) 0.06(1)
C(9) 0.11(1) 0.10(1) 0.31(2) -0.02(1) -0.03(1) 0.10(1)
C(10) 0.077(9) 0.098(9) 0.13(1) -0.025(8) 0.012(8) -0.008(8)
C(11) 0.063(7) 0.094(8) 0.088(8) -0.021(7) 0.004(6) 0.009(7)
C(12) 0.057(6) 0.087(7) 0.075(7) -0.013(6) 0.004(6) 0.017(6)
C(13) 0.054(6) 0.088(8) 0.067(7) -0.011(6) 0.015(5) 0.010(6)
C(14) 0.13(1) 0.093(9) 0.13(1) 0.001(8) 0.091(9) 0.001(8)
C(15) 0.16(1) 0.09(1) 0.21(2) 0.007(9) 0.11(1) 0.04(1)
C(16) 0.11(1) 0.13(1) 0.15(1) 0.015(9) 0.07(1) 0.07(1)
C(17) 0.10(1) 0.15(1) 0.086(9) -0.019(9) 0.027(7) 0.027(9)
C(18) 0.091(8) 0.086(8) 0.084(8) -0.028(6) 0.022(7) 0.001(7)
C(19) 0.055(6) 0.071(6) 0.063(6) -0.008(5) 0.016(5) -0.019(5)
C(20) 0.068(8) 0.108(9) 0.108(9) 0.015(7) 0.031(7) 0.021(7)
C(21) 0.070(9) 0.107(9) 0.14(1) -0.006(7) 0.014(8) 0.030(8)
C(22) 0.09(1) 0.11(1) 0.095(9) -0.025(8) 0.025(8) 0.004(7)
C(23) 0.064(8) 0.16(1) 0.12(1) 0.005(9) 0.044(8) 0.03(1)
C(24) 0.056(7) 0.123(9) 0.101(9) 0.006(7) 0.028(6) 0.019(8)
C(25) 0.063(6) 0.059(6) 0.076(7) 0.003(5) 0.023(5) -0.002(5)
C(26) 0.076(9) 0.071(8) 0.22(2) 0.010(7) -0.005(9) -0.050(9)
C(27) 0.15(2) 0.08(1) 0.35(3) 0.03(1) 0.02(2) -0.06(1)
C(28) 0.09(1) 0.15(2) 0.18(2) 0.04(1) 0.00(1) 0.00(1)
C(29) 0.10(1) 0.18(2) 0.13(1) 0.07(1) -0.036(8) -0.06(1)
C(30) 0.094(9) 0.14(1) 0.11(1) 0.044(9) -0.026(8) -0.059(9)
C(31) 0.037(5) 0.058(6) 0.073(7) -0.001(4) 0.008(5) -0.019(5)
C(32) 0.074(7) 0.083(8) 0.082(8) -0.017(6) 0.026(6) -0.018(6)
C(33) 0.103(9) 0.061(7) 0.100(9) -0.007(6) 0.038(7) -0.012(6)
C(34) 0.077(8) 0.083(8) 0.079(8) 0.015(6) 0.010(6) -0.028(6)
C(35) 0.071(7) 0.098(8) 0.054(6) 0.009(6) 0.009(5) -0.005(6)
C(36) 0.068(7) 0.068(6) 0.059(6) -0.002(5) 0.016(5) -0.011(5)

loop_
_atom_type_symbol
_atom_type_oxidation_number
_atom_type_number_in_cell
_atom_type_scat_dispersion_real
_atom_type_scat_dispersion_imag
_atom_type_scat_source
C 0 144 0.002 0.002
;International Tables for Crystallography
(1992, Vol. C, Tables 4.2.6.8 and 6.1.1.1)
;
H 0 120 0.000 0.000
;International Tables for Crystallography
(1992, Vol. C, Table 6.1.1.2)
;
P 0 8 0.090 0.095
;International Tables for Crystallography
(1992, Vol. C, Tables 4.2.6.8 and 6.1.1.1)
;
Zn 0 4 0.222 1.431
;International Tables for Crystallography
(1992, Vol. C, Tables 4.2.6.8 and 6.1.1.1)
;
Cl 0 8 0.132 0.159
;International Tables for Crystallography
(1992, Vol. C, Tables 4.2.6.8 and 6.1.1.1)
;

loop_
_geom_angle_atom_site_label_1
_geom_angle_atom_site_label_2
_geom_angle_atom_site_label_3
_geom_angle
_geom_angle_site_symmetry_1
_geom_angle_site_symmetry_2
_geom_angle_site_symmetry_3
_geom_angle_publ_flag
Cl(1) Zn(1) Cl(2) 115.1(1) . . . yes
Cl(1) Zn(1) P(1) 103.21(9) . . . yes
Cl(1) Zn(1) P(2) 107.5(1) . . . yes
Cl(2) Zn(1) P(1) 107.9(1) . . . yes
Cl(2) Zn(1) P(2) 108.4(1) . . . yes
P(1) Zn(1) P(2) 114.9(1) . . . yes
Zn(1) P(1) C(1) 119.4(3) . . . yes
Zn(1) P(1) C(7) 106.8(3) . . . yes
Zn(1) P(1) C(13) 114.4(3) . . . yes
C(1) P(1) C(7) 105.8(5) . . . yes
C(1) P(1) C(13) 104.3(5) . . . yes
C(7) P(1) C(13) 104.9(4) . . . yes
Zn(1) P(2) C(19) 116.3(3) . . . yes
Zn(1) P(2) C(25) 111.2(3) . . . yes
Zn(1) P(2) C(31) 111.3(3) . . . yes
C(19) P(2) C(25) 105.6(5) . . . yes
C(19) P(2) C(31) 106.4(4) . . . yes
C(25) P(2) C(31) 105.3(4) . . . yes
P(1) C(1) C(2) 120.7(9) . . . yes
P(1) C(1) C(6) 123.6(9) . . . yes
C(2) C(1) C(6) 116(1) . . . yes
C(1) C(2) C(3) 120(1) . . . yes
C(1) C(2) H(1) 119.9 . . . no
C(3) C(2) H(1) 120.0 . . . no
C(2) C(3) C(4) 122(1) . . . yes
C(2) C(3) H(2) 119.3 . . . no
C(4) C(3) H(2) 118.3 . . . no
C(3) C(4) C(5) 119(2) . . . yes
C(3) C(4) H(3) 120.7 . . . no
C(5) C(4) H(3) 120.2 . . . no
C(4) C(5) C(6) 118(2) . . . yes
C(4) C(5) H(4) 120.8 . . . no
C(6) C(5) H(4) 120.7 . . . no
C(1) C(6) C(5) 124(1) . . . yes
C(1) C(6) H(5) 118.0 . . . no
C(5) C(6) H(5) 117.9 . . . no
P(1) C(7) C(8) 118.0(7) . . . yes
P(1) C(7) C(12) 123.4(7) . . . yes
C(8) C(7) C(12) 118.6(9) . . . yes
C(7) C(8) C(9) 120(1) . . . yes
C(7) C(8) H(6) 119.9 . . . no
C(9) C(8) H(6) 119.7 . . . no
C(8) C(9) C(10) 121(1) . . . yes
C(8) C(9) H(7) 119.4 . . . no
C(10) C(9) H(7) 119.3 . . . no
C(9) C(10) C(11) 119(1) . . . yes
C(9) C(10) H(8) 120.7 . . . no
C(11) C(10) H(8) 120.7 . . . no
C(10) C(11) C(12) 119.8(9) . . . yes
C(10) C(11) H(9) 120.2 . . . no
C(12) C(11) H(9) 120.0 . . . no
C(7) C(12) C(11) 121.3(9) . . . yes
C(7) C(12) H(10) 119.4 . . . no
C(11) C(12) H(10) 119.3 . . . no
P(1) C(13) C(14) 124.7(9) . . . yes
P(1) C(13) C(18) 116.6(8) . . . yes
C(14) C(13) C(18) 119(1) . . . yes
C(13) C(14) C(15) 120(1) . . . yes
C(13) C(14) H(11) 119.9 . . . no
C(15) C(14) H(11) 120.0 . . . no
C(14) C(15) C(16) 120(1) . . . yes
C(14) C(15) H(12) 120.1 . . . no
C(16) C(15) H(12) 120.0 . . . no
C(15) C(16) C(17) 119(2) . . . yes
C(15) C(16) H(13) 120.3 . . . no
C(17) C(16) H(13) 120.5 . . . no
C(16) C(17) C(18) 121(1) . . . yes
C(16) C(17) H(14) 119.3 . . . no
C(18) C(17) H(14) 119.3 . . . no
C(13) C(18) C(17) 121(1) . . . yes
C(13) C(18) H(15) 119.7 . . . no
C(17) C(18) H(15) 119.6 . . . no
P(2) C(19) C(20) 119.4(9) . . . yes
P(2) C(19) C(24) 124.7(7) . . . yes
C(20) C(19) C(24) 116(1) . . . yes
C(19) C(20) C(21) 122(1) . . . yes
C(19) C(20) H(16) 119.2 . . . no
C(21) C(20) H(16) 119.2 . . . no
C(20) C(21) C(22) 122(1) . . . yes
C(20) C(21) H(17) 119.0 . . . no
C(22) C(21) H(17) 119.0 . . . no
C(21) C(22) C(23) 118(1) . . . yes
C(21) C(22) H(18) 120.9 . . . no
C(23) C(22) H(18) 121.0 . . . no
C(22) C(23) C(24) 121(1) . . . yes
C(22) C(23) H(19) 119.2 . . . no
C(24) C(23) H(19) 119.4 . . . no
C(19) C(24) C(23) 121(1) . . . yes
C(19) C(24) H(20) 119.5 . . . no
C(23) C(24) H(20) 119.7 . . . no
P(2) C(25) C(26) 117.1(7) . . . yes
P(2) C(25) C(30) 124.5(8) . . . yes
C(26) C(25) C(30) 118(1) . . . yes
C(25) C(26) C(27) 117(1) . . . yes
C(25) C(26) H(21) 121.5 . . . no
C(27) C(26) H(21) 121.5 . . . no
C(26) C(27) C(28) 122(2) . . . yes
C(26) C(27) H(22) 119.4 . . . no
C(28) C(27) H(22) 119.0 . . . no
C(27) C(28) C(29) 120(2) . . . yes
C(27) C(28) H(23) 119.8 . . . no
C(29) C(28) H(23) 120.0 . . . no
C(28) C(29) C(30) 119(1) . . . yes
C(28) C(29) H(24) 120.6 . . . no
C(30) C(29) H(24) 120.6 . . . no
C(25) C(30) C(29) 124(1) . . . yes
C(25) C(30) H(25) 117.8 . . . no
C(29) C(30) H(25) 118.1 . . . no
P(2) C(31) C(32) 123.7(8) . . . yes
P(2) C(31) C(36) 117.8(7) . . . yes
C(32) C(31) C(36) 118.5(9) . . . yes
C(31) C(32) C(33) 121(1) . . . yes
C(31) C(32) H(26) 119.5 . . . no
C(33) C(32) H(26) 119.3 . . . no
C(32) C(33) C(34) 119(1) . . . yes
C(32) C(33) H(27) 120.3 . . . no
C(34) C(33) H(27) 120.3 . . . no
C(33) C(34) C(35) 120(1) . . . yes
C(33) C(34) H(28) 120.1 . . . no
C(35) C(34) H(28) 120.1 . . . no
C(34) C(35) C(36) 120(1) . . . yes
C(34) C(35) H(29) 120.1 . . . no
C(36) C(35) H(29) 120.0 . . . no
C(31) C(36) C(35) 121.2(9) . . . yes
C(31) C(36) H(30) 119.4 . . . no
C(35) C(36) H(30) 119.4 . . . no

loop_
_geom_bond_atom_site_label_1
_geom_bond_atom_site_label_2
_geom_bond_distance
_geom_bond_site_symmetry_1
_geom_bond_site_symmetry_2
_geom_bond_publ_flag
Zn(1) Cl(1) 2.216(3) . . yes
Zn(1) Cl(2) 2.214(3) . . yes
Zn(1) P(1) 2.611(3) . . yes
Zn(1) P(2) 2.498(3) . . yes
P(1) C(1) 1.79(1) . . yes
P(1) C(7) 1.801(9) . . yes
P(1) C(13) 1.81(1) . . yes
P(2) C(19) 1.80(1) . . yes
P(2) C(25) 1.818(9) . . yes
P(2) C(31) 1.82(1) . . yes
C(1) C(2) 1.37(1) . . yes
C(1) C(6) 1.36(2) . . yes
C(2) C(3) 1.37(2) . . yes
C(2) H(1) 0.95 . . no
C(3) C(4) 1.35(3) . . yes
C(3) H(2) 0.95 . . no
C(4) C(5) 1.34(2) . . yes
C(4) H(3) 0.95 . . no
C(5) C(6) 1.38(3) . . yes
C(5) H(4) 0.95 . . no
C(6) H(5) 0.95 . . no
C(7) C(8) 1.34(2) . . yes
C(7) C(12) 1.35(1) . . yes
C(8) C(9) 1.35(2) . . yes
C(8) H(6) 0.95 . . no
C(9) C(10) 1.39(2) . . yes
C(9) H(7) 0.95 . . no
C(10) C(11) 1.30(2) . . yes
C(10) H(8) 0.95 . . no
C(11) C(12) 1.40(1) . . yes
C(11) H(9) 0.95 . . no
C(12) H(10) 0.95 . . no
C(13) C(14) 1.33(2) . . yes
C(13) C(18) 1.39(2) . . yes
C(14) C(15) 1.42(2) . . yes
C(14) H(11) 0.95 . . no
C(15) C(16) 1.37(3) . . yes
C(15) H(12) 0.95 . . no
C(16) C(17) 1.33(2) . . yes
C(16) H(13) 0.95 . . no
C(17) C(18) 1.37(2) . . yes
C(17) H(14) 0.95 . . no
C(18) H(15) 0.95 . . no
C(19) C(20) 1.37(1) . . yes
C(19) C(24) 1.37(2) . . yes
C(20) C(21) 1.37(2) . . yes
C(20) H(16) 0.95 . . no
C(21) C(22) 1.31(2) . . yes
C(21) H(17) 0.95 . . no
C(22) C(23) 1.35(2) . . yes
C(22) H(18) 0.95 . . no
C(23) C(24) 1.37(2) . . yes
C(23) H(19) 0.95 . . no
C(24) H(20) 0.95 . . no
C(25) C(26) 1.35(2) . . yes
C(25) C(30) 1.35(1) . . yes
C(26) C(27) 1.45(2) . . yes
C(26) H(21) 0.95 . . no
C(27) C(28) 1.35(2) . . yes
C(27) H(22) 0.95 . . no
C(28) C(29) 1.30(3) . . yes
C(28) H(23) 0.95 . . no
C(29) C(30) 1.39(2) . . yes
C(29) H(24) 0.95 . . no
C(30) H(25) 0.95 . . no
C(31) C(32) 1.37(1) . . yes
C(31) C(36) 1.37(1) . . yes
C(32) C(33) 1.37(2) . . yes
C(32) H(26) 0.95 . . no
C(33) C(34) 1.37(2) . . yes
C(33) H(27) 0.95 . . no
C(34) C(35) 1.38(2) . . yes
C(34) H(28) 0.95 . . no
C(35) C(36) 1.35(1) . . yes
C(35) H(29) 0.95 . . no
C(36) H(30) 0.95 . . no

loop_
_geom_contact_atom_site_label_1
_geom_contact_atom_site_label_2
_geom_contact_distance
_geom_contact_site_symmetry_1
_geom_contact_site_symmetry_2
_geom_contact_publ_flag
Cl(1) C(35) 3.59(1) . 4 no
Cl(2) C(17) 3.55(1) . 4_554 no

loop_
_geom_torsion_atom_site_label_1
_geom_torsion_atom_site_label_2
_geom_torsion_atom_site_label_3
_geom_torsion_atom_site_label_4
_geom_torsion_site_symmetry_1
_geom_torsion_site_symmetry_2
_geom_torsion_site_symmetry_3
_geom_torsion_site_symmetry_4
_geom_torsion
_geom_torsion_publ_flag
Zn(1) P(1) C(1) C(2) . . . . -31(1) no
Zn(1) P(1) C(1) C(6) . . . . 150(1) no
Zn(1) P(1) C(7) C(8) . . . . -37(1) no
Zn(1) P(1) C(7) C(12) . . . . 144.9(9) no
Zn(1) P(1) C(13) C(14) . . . . 121.5(9) no
Zn(1) P(1) C(13) C(18) . . . . -54.5(8) no
Zn(1) P(2) C(19) C(20) . . . . -48.6(9) no
Zn(1) P(2) C(19) C(24) . . . . 128.1(8) no
Zn(1) P(2) C(25) C(26) . . . . -39(1) no
Zn(1) P(2) C(25) C(30) . . . . 145(1) no
Zn(1) P(2) C(31) C(32) . . . . 135.6(7) no
Zn(1) P(2) C(31) C(36) . . . . -44.4(7) no
Cl(1) Zn(1) P(1) C(1) . . . . -168.6(4) no
Cl(1) Zn(1) P(1) C(7) . . . . -48.9(4) no
Cl(1) Zn(1) P(1) C(13) . . . . 66.8(4) no
Cl(1) Zn(1) P(2) C(19) . . . . -49.6(4) no
Cl(1) Zn(1) P(2) C(25) . . . . 71.2(4) no
Cl(1) Zn(1) P(2) C(31) . . . . -171.7(3) no
Cl(2) Zn(1) P(1) C(1) . . . . -46.3(5) no
Cl(2) Zn(1) P(1) C(7) . . . . 73.4(4) no
Cl(2) Zn(1) P(1) C(13) . . . . -170.9(4) no
Cl(2) Zn(1) P(2) C(19) . . . . -174.7(4) no
Cl(2) Zn(1) P(2) C(25) . . . . -53.8(4) no
Cl(2) Zn(1) P(2) C(31) . . . . 63.2(3) no
P(1) Zn(1) P(2) C(19) . . . . 64.5(4) no
P(1) Zn(1) P(2) C(25) . . . . -174.6(4) no
P(1) Zn(1) P(2) C(31) . . . . -57.5(3) no
P(1) C(1) C(2) C(3) . . . . -179(1) no
P(1) C(1) C(6) C(5) . . . . -180(2) no
P(1) C(7) C(8) C(9) . . . . -177(1) no
P(1) C(7) C(12) C(11) . . . . 178.5(9) no
P(1) C(13) C(14) C(15) . . . . -174.6(9) no
P(1) C(13) C(18) C(17) . . . . 178.0(9) no
P(2) Zn(1) P(1) C(1) . . . . 74.7(5) no
P(2) Zn(1) P(1) C(7) . . . . -165.5(4) no
P(2) Zn(1) P(1) C(13) . . . . -49.9(4) no
P(2) C(19) C(20) C(21) . . . . 178.9(9) no
P(2) C(19) C(24) C(23) . . . . 178.4(9) no
P(2) C(25) C(26) C(27) . . . . -178(1) no
P(2) C(25) C(30) C(29) . . . . 179(1) no
P(2) C(31) C(32) C(33) . . . . -179.0(8) no
P(2) C(31) C(36) C(35) . . . . 178.3(7) no
C(1) P(1) C(7) C(8) . . . . 91(1) no
C(1) P(1) C(7) C(12) . . . . -87(1) no
C(1) P(1) C(13) C(14) . . . . -11(1) no
C(1) P(1) C(13) C(18) . . . . 173.2(8) no
C(1) C(2) C(3) C(4) . . . . 0(2) no
C(1) C(6) C(5) C(4) . . . . -2(3) no
C(2) C(1) P(1) C(7) . . . . -151(1) no
C(2) C(1) P(1) C(13) . . . . 99(1) no
C(2) C(1) C(6) C(5) . . . . 1(3) no
C(2) C(3) C(4) C(5) . . . . -1(3) no
C(3) C(2) C(1) C(6) . . . . 0(2) no
C(3) C(4) C(5) C(6) . . . . 2(3) no
C(6) C(1) P(1) C(7) . . . . 30(1) no
C(6) C(1) P(1) C(13) . . . . -80(1) no
C(7) P(1) C(13) C(14) . . . . -122(1) no
C(7) P(1) C(13) C(18) . . . . 62.2(8) no
C(7) C(8) C(9) C(10) . . . . -2(3) no
C(7) C(12) C(11) C(10) . . . . 0(2) no
C(8) C(7) P(1) C(13) . . . . -159(1) no
C(8) C(7) C(12) C(11) . . . . 1(2) no
C(8) C(9) C(10) C(11) . . . . 3(3) no
C(9) C(8) C(7) C(12) . . . . 0(2) no
C(9) C(10) C(11) C(12) . . . . -2(2) no
C(12) C(7) P(1) C(13) . . . . 23(1) no
C(13) C(14) C(15) C(16) . . . . -2(2) no
C(13) C(18) C(17) C(16) . . . . -4(2) no
C(14) C(13) C(18) C(17) . . . . 2(2) no
C(14) C(15) C(16) C(17) . . . . 0(2) no
C(15) C(14) C(13) C(18) . . . . 1(2) no
C(15) C(16) C(17) C(18) . . . . 3(2) no
C(19) P(2) C(25) C(26) . . . . 88(1) no
C(19) P(2) C(25) C(30) . . . . -88(1) no
C(19) P(2) C(31) C(32) . . . . 7.9(9) no
C(19) P(2) C(31) C(36) . . . . -172.0(7) no
C(19) C(20) C(21) C(22) . . . . 0(2) no
C(19) C(24) C(23) C(22) . . . . 6(2) no
C(20) C(19) P(2) C(25) . . . . -172.4(8) no
C(20) C(19) P(2) C(31) . . . . 76.0(9) no
C(20) C(19) C(24) C(23) . . . . -5(2) no
C(20) C(21) C(22) C(23) . . . . 1(2) no
C(21) C(20) C(19) C(24) . . . . 2(2) no
C(21) C(22) C(23) C(24) . . . . -4(2) no
C(24) C(19) P(2) C(25) . . . . 4(1) no
C(24) C(19) P(2) C(31) . . . . -107.3(9) no
C(25) P(2) C(31) C(32) . . . . -103.8(8) no
C(25) P(2) C(31) C(36) . . . . 76.2(8) no
C(25) C(26) C(27) C(28) . . . . -2(3) no
C(25) C(30) C(29) C(28) . . . . -2(3) no
C(26) C(25) P(2) C(31) . . . . -160(1) no
C(26) C(25) C(30) C(29) . . . . 4(2) no
C(26) C(27) C(28) C(29) . . . . 3(3) no
C(27) C(26) C(25) C(30) . . . . -2(2) no
C(27) C(28) C(29) C(30) . . . . -1(3) no
C(30) C(25) P(2) C(31) . . . . 25(1) no
C(31) C(32) C(33) C(34) . . . . 1(2) no
C(31) C(36) C(35) C(34) . . . . 0(1) no
C(32) C(31) C(36) C(35) . . . . -2(1) no
C(32) C(33) C(34) C(35) . . . . -2(2) no
C(33) C(32) C(31) C(36) . . . . 1(1) no
C(33) C(34) C(35) C(36) . . . . 2(2) no
